data_7705881
loop_
_publ_author_name
'Yang, Meng'
'Ouyang, Zhi-Jian'
'Zhong, Yun-Jing'
'Cai, Jia-Wei'
'Li, Xiao-Hui'
'Dong, Wen'

_publ_section_title
;
 Field-induced slow magnetic relaxation from linear trinuclear
 Co<sup>III</sup>-Co<sup>II</sup>-Co<sup>III</sup> to grid [2 \\times 2]
 tetranuclear mixed-valence cobalt complexes.
;
_journal_issue 46
_journal_name_full 'Dalton transactions (Cambridge, England : 2003)'
_journal_page_first 17017
_journal_page_last 17025
_journal_paper_doi 10.1039/d0dt02863k
_journal_volume 49
_journal_year 2020
_chemical_formula_moiety 'C66 H46 Co4 N34 O10, 2(C22 H12 Co N12 O4), 8(C3 H7 N O), 6(H2 O)'
_chemical_formula_sum 'C134 H138 Co6 N66 O32'
_chemical_formula_weight 3538.68
_space_group_crystal_system triclinic
_space_group_IT_number 2
_space_group_name_Hall '-P 1'
_space_group_name_H-M_alt 'P -1'
_atom_sites_solution_hydrogens mixed
_atom_sites_solution_primary direct
_audit_creation_date 2020-10-16
_audit_creation_method
;
Olex2 1.2
(compiled 2018.05.29 svn.r3508 for OlexSys, GUI svn.r5506)
;
_audit_update_record
;
2020-10-18 deposited with the CCDC.	2020-11-02 downloaded from the CCDC.
;
_cell_angle_alpha 91.460(2)
_cell_angle_beta 105.601(2)
_cell_angle_gamma 101.919(2)
_cell_formula_units_Z 1
_cell_length_a 15.3105(3)
_cell_length_b 15.6182(3)
_cell_length_c 16.7603(4)
_cell_measurement_reflns_used 17910
_cell_measurement_temperature 100.0(4)
_cell_measurement_theta_max 30.8020
_cell_measurement_theta_min 2.5150
_cell_volume 3762.90(15)
_computing_cell_refinement 'CrysAlisPro 1.171.40.53 (Rigaku OD, 2019)'
_computing_data_collection 'CrysAlisPro 1.171.40.53 (Rigaku OD, 2019)'
_computing_data_reduction 'CrysAlisPro 1.171.40.53 (Rigaku OD, 2019)'
_computing_molecular_graphics 'Olex2 (Dolomanov et al., 2009)'
_computing_publication_material 'Olex2 (Dolomanov et al., 2009)'
_computing_structure_refinement 'ShelXL (Sheldrick, 2015)'
_computing_structure_solution 'ShelXS (Sheldrick, 2008)'
_diffrn_ambient_environment N~2~
_diffrn_ambient_temperature 100.0(4)
_diffrn_detector 'CCD plate'
_diffrn_detector_area_resol_mean 10.0000
_diffrn_detector_type HyPix
_diffrn_measured_fraction_theta_full 0.999
_diffrn_measured_fraction_theta_max 0.989
_diffrn_measurement_details
;
List of Runs (angles in degrees, time in seconds):

  # Type    Start    End  Width  t~exp~   \w     \q     \k     \f   Frames
#--------------------------------------------------------------------------
  1  \w    -44.00  18.00   0.50    6.46    --    4.91 -50.00   5.00  124
  2  \w    -21.00   4.00   0.50    6.46    --   -6.94 -99.00  90.00   50
  3  \w    -20.00  13.00   0.50    6.46    --   -6.94 -99.00 -30.00   66
  4  \w    -20.00  34.00   0.50    6.46    --    4.91 -99.00-120.00  108
  5  \w    -21.00   5.00   0.50    6.46    --   -6.94 -99.00-150.00   52
  6  \w    -70.00  20.00   0.50    6.46    --    4.91 -19.00-120.00  180
  7  \w    -11.00  72.00   0.50    6.46    --    4.91  57.00  30.00  166
  8  \w      9.00  78.00   0.50    6.46    --    4.91  50.00 152.00  138
;
_diffrn_measurement_device 'four-circle diffractometer'
_diffrn_measurement_device_type 'XtaLAB Synergy R, DW system, HyPix'
_diffrn_measurement_method '\w scans'
_diffrn_orient_matrix_type 'CrysAlisPro convention (1999,Acta A55,543-557)'
_diffrn_orient_matrix_UB_11 -0.0221650000
_diffrn_orient_matrix_UB_12 -0.0432813000
_diffrn_orient_matrix_UB_13 0.0050845000
_diffrn_orient_matrix_UB_21 -0.0225179000
_diffrn_orient_matrix_UB_22 0.0171565000
_diffrn_orient_matrix_UB_23 0.0265408000
_diffrn_orient_matrix_UB_31 -0.0378781000
_diffrn_orient_matrix_UB_32 0.0016824000
_diffrn_orient_matrix_UB_33 -0.0348532000
_diffrn_radiation_monochromator mirror
_diffrn_radiation_probe x-ray
_diffrn_radiation_type MoK\a
_diffrn_radiation_wavelength 0.71073
_diffrn_reflns_av_R_equivalents 0.0618
_diffrn_reflns_av_unetI/netI 0.0681
_diffrn_reflns_Laue_measured_fraction_full 0.999
_diffrn_reflns_Laue_measured_fraction_max 0.989
_diffrn_reflns_limit_h_max 19
_diffrn_reflns_limit_h_min -19
_diffrn_reflns_limit_k_max 20
_diffrn_reflns_limit_k_min -20
_diffrn_reflns_limit_l_max 21
_diffrn_reflns_limit_l_min -21
_diffrn_reflns_number 54866
_diffrn_reflns_point_group_measured_fraction_full 0.999
_diffrn_reflns_point_group_measured_fraction_max 0.989
_diffrn_reflns_theta_full 25.242
_diffrn_reflns_theta_max 27.500
_diffrn_reflns_theta_min 2.223
_diffrn_source 'Rotating-anode X-ray tube'
_diffrn_source_type 'Rigaku (Mo) X-ray Source'
_exptl_absorpt_coefficient_mu 0.745
_exptl_absorpt_correction_T_max 1.00000
_exptl_absorpt_correction_T_min 0.69451
_exptl_absorpt_correction_type multi-scan
_exptl_absorpt_process_details
;
CrysAlisPro 1.171.40.53 (Rigaku Oxford Diffraction, 2019)
Empirical absorption correction using spherical harmonics,
 implemented in SCALE3 ABSPACK scaling algorithm.
;
_exptl_crystal_colour 'clear dark black'
_exptl_crystal_colour_lustre clear
_exptl_crystal_colour_modifier dark
_exptl_crystal_colour_primary black
_exptl_crystal_density_diffrn 1.562
_exptl_crystal_description block
_exptl_crystal_F_000 1822
_exptl_crystal_size_max 0.21
_exptl_crystal_size_mid 0.18
_exptl_crystal_size_min 0.17
_refine_diff_density_max 0.838
_refine_diff_density_min -0.500
_refine_diff_density_rms 0.079
_refine_ls_extinction_method none
_refine_ls_goodness_of_fit_ref 1.036
_refine_ls_hydrogen_treatment mixed
_refine_ls_matrix_type full
_refine_ls_number_parameters 1108
_refine_ls_number_reflns 17106
_refine_ls_number_restraints 6
_refine_ls_restrained_S_all 1.036
_refine_ls_R_factor_all 0.0698
_refine_ls_R_factor_gt 0.0437
_refine_ls_shift/su_max 0.001
_refine_ls_shift/su_mean 0.000
_refine_ls_structure_factor_coef Fsqd
_refine_ls_weighting_details 'w=1/[\s^2^(Fo^2^)+(0.0513P)^2^+0.6037P] where P=(Fo^2^+2Fc^2^)/3'
_refine_ls_weighting_scheme calc
_refine_ls_wR_factor_gt 0.1020
_refine_ls_wR_factor_ref 0.1117
_reflns_Friedel_coverage 0.000
_reflns_number_gt 12455
_reflns_number_total 17106
_reflns_threshold_expression 'I > 2\s(I)'
_cod_data_source_file d0dt02863k2.cif
_cod_data_source_block Co3
_cod_original_cell_volume 3762.90(14)
_cod_database_code 7705881
_shelx_shelxl_version_number 2014/7
_shelx_space_group_comment
;
The symmetry employed for this shelxl refinement is uniquely defined
by the following loop, which should always be used as a source of
symmetry information in preference to the above space-group names.
They are only intended as comments.
;
_reflns_odcompleteness_completeness 99.93
_reflns_odcompleteness_iscentric 1
_reflns_odcompleteness_theta 26.32
_olex2_refinement_description
;
1. Fixed Uiso
 At 1.2 times of:
  All C(H) groups
 At 1.5 times of:
  All C(H,H,H) groups, All O(H) groups, All O(H,H) groups
2. Restrained distances
 H15B-O15
 0.8 with sigma of 0.01
 H12A-H15B
 2 with sigma of 0.01
3. Rigid bond restraints
 O1, O4
 with sigma for 1-2 distances of 0.001 and sigma for 1-3 distances of 0.001
 N17, N16
 with sigma for 1-2 distances of 0.001 and sigma for 1-3 distances of 0.001
 N14, C30
 with sigma for 1-2 distances of 0.001 and sigma for 1-3 distances of 0.001
 N14, C31
 with sigma for 1-2 distances of 0.001 and sigma for 1-3 distances of 0.001
 N16, C26
 with sigma for 1-2 distances of 0.001 and sigma for 1-3 distances of 0.001
4. Others
 Sof(O17)=Sof(H17A)=Sof(H17B)=1-FVAR(1)
 Sof(O15)=Sof(H15A)=Sof(H15B)=FVAR(1)
5.a Riding coordinates:
 O17(H17A,H17B)
5.b Free rotating group:
 O13(H13A,H13B), O12(H12A,H12B), O15(H15A)
5.c Rotating group:
 O5(H5A,H5B)
5.d Aromatic/amide H refined with riding coordinates:
 C49(H49), C15(H15), C48(H48), C54(H54), C21(H21), C16(H16), C10(H10), C4(H4A),
  C43(H43), C31(H31), C52(H52), C38(H38), C37(H37), C7(H7), C33(H33), C5(H5),
 C29(H29), C51(H51), C23(H23), C40(H40), C25(H25), C41(H41), C32(H32), C19(H19),
  C18(H18), C27(H27), C65(H65), C8(H8), C24(H24), C28(H28), C56(H56), C62(H62),
 C59(H59)
5.e Idealised Me refined as rotating group:
 C66(H66A,H66B,H66C), C57(H57A,H57B,H57C), C63(H63A,H63B,H63C), C64(H64A,H64B,
 H64C), C58(H58A,H58B,H58C), C67(H67A,H67B,H67C), C60(H60A,H60B,H60C), C61(H61A,
 H61B,H61C)
5.f Idealised tetrahedral OH refined as rotating group:
 O9(H9), O4(H4), O2(H2), O7(H7A)
;
_olex2_submission_special_instructions 'No special instructions were received'
_oxdiff_exptl_absorpt_empirical_details
;
Empirical correction (ABSPACK) includes:
- Absorption correction using spherical harmonics
- Frame scaling
;
_oxdiff_exptl_absorpt_empirical_full_max 1.572
_oxdiff_exptl_absorpt_empirical_full_min 0.564

loop_
_space_group_symop_operation_xyz
'x, y, z'
'-x, -y, -z'

loop_
_atom_site_label
_atom_site_type_symbol
_atom_site_fract_x
_atom_site_fract_y
_atom_site_fract_z
_atom_site_U_iso_or_equiv
_atom_site_adp_type
_atom_site_occupancy
_atom_site_site_symmetry_order
_atom_site_calc_flag
_atom_site_refinement_flags_posn
_atom_site_refinement_flags_adp
_atom_site_refinement_flags_occupancy
_atom_site_disorder_assembly
_atom_site_disorder_group
Co2 Co 0.37758(2) 0.21674(2) 0.48040(2) 0.01419(8) Uani 1 1 d . . . . .
Co1 Co 0.63623(2) 0.47845(2) 0.73841(2) 0.01312(8) Uani 1 1 d . . . . .
Co3 Co 0.88840(2) 0.25330(2) 0.09004(2) 0.01503(8) Uani 1 1 d . . . . .
O8 O 1.01815(11) 0.28946(11) 0.13940(10) 0.0178(4) Uani 1 1 d . . . . .
O6 O 0.89435(12) 0.32754(11) 0.00388(10) 0.0186(4) Uani 1 1 d . . . . .
O3 O 0.76521(11) 0.52979(11) 0.77296(10) 0.0169(4) Uani 1 1 d . . . . .
O1 O 0.65117(12) 0.39858(11) 0.82138(10) 0.0179(4) Uani 1 1 d . U . . .
O5 O 0.33339(13) 0.13332(12) 0.56463(11) 0.0225(4) Uani 1 1 d . . . . .
H5A H 0.3029 0.0836 0.5391 0.034 Uiso 1 1 d GR . . . .
H5B H 0.3806 0.1215 0.5995 0.034 Uiso 1 1 d GR . . . .
O9 O 1.02198(12) -0.02282(12) -0.18330(11) 0.0232(4) Uani 1 1 d . . . . .
H9 H 1.0586 -0.0460 -0.1990 0.035 Uiso 1 1 calc GR . . . .
O4 O 0.75475(13) 0.23573(12) 0.42938(11) 0.0263(4) Uani 1 1 d . U . . .
H4 H 0.7825 0.2350 0.3939 0.039 Uiso 1 1 calc GR . . . .
O2 O 0.57618(15) 0.75601(13) 1.06219(12) 0.0312(5) Uani 1 1 d . . . . .
H2 H 0.5714 0.7790 1.0183 0.047 Uiso 1 1 calc GR . . . .
N7 N 0.51486(13) 0.41011(13) 0.68411(11) 0.0138(4) Uani 1 1 d . . . . .
N6 N 0.61176(13) 0.54989(13) 0.81864(12) 0.0149(4) Uani 1 1 d . . . . .
O11 O 0.19639(13) 0.00543(13) 0.46853(12) 0.0319(5) Uani 1 1 d . . . . .
N12 N 0.66592(13) 0.40818(13) 0.66045(11) 0.0143(4) Uani 1 1 d . . . . .
N1 N 0.61613(13) 0.57654(13) 0.67552(11) 0.0142(4) Uani 1 1 d . . . . .
N10 N 0.43301(13) 0.30979(13) 0.58279(12) 0.0150(4) Uani 1 1 d . . . . .
N29 N 0.91973(14) 0.16745(13) 0.02724(12) 0.0162(4) Uani 1 1 d . . . . .
N5 N 0.59228(14) 0.62633(13) 0.80227(12) 0.0155(4) Uani 1 1 d . . . . .
N19 N 0.87649(14) 0.12971(14) 0.22955(12) 0.0179(4) Uani 1 1 d . . . . .
N15 N 0.32610(14) 0.12858(13) 0.37404(12) 0.0160(4) Uani 1 1 d . . . . .
N2 N 0.61801(13) 0.60825(13) 0.60272(12) 0.0153(4) Uani 1 1 d . . . . .
N24 N 0.76698(14) 0.19116(13) 0.02998(12) 0.0169(4) Uani 1 1 d . . . . .
N11 N 0.60186(13) 0.34912(13) 0.60853(12) 0.0156(4) Uani 1 1 d . . . . .
N18 N 0.87436(14) 0.20298(13) 0.19011(12) 0.0163(4) Uani 1 1 d . . . . .
N13 N 0.23274(14) 0.22244(13) 0.43207(12) 0.0171(4) Uani 1 1 d . . . . .
O7 O 0.82841(16) 0.64612(13) 0.29564(12) 0.0328(5) Uani 1 1 d . . . . .
H7A H 0.8273 0.6051 0.3252 0.049 Uiso 1 1 calc GR . . . .
N3 N 0.59747(14) 0.68642(13) 0.60492(12) 0.0159(4) Uani 1 1 d . . . . .
N8 N 0.42472(14) 0.40038(13) 0.68145(12) 0.0172(4) Uani 1 1 d . . . . .
N23 N 0.86304(13) 0.34991(13) 0.14428(12) 0.0166(4) Uani 1 1 d . . . . .
N17 N 0.48774(14) 0.15135(13) 0.47976(12) 0.0190(4) Uani 1 1 d . U . . .
N28 N 0.85648(14) 0.11343(14) -0.02841(12) 0.0180(4) Uani 1 1 d . . . . .
N14 N 0.19352(14) 0.17965(14) 0.35430(12) 0.0179(4) Uani 1 1 d . U . . .
N22 N 0.84717(14) 0.34415(13) 0.21709(12) 0.0175(4) Uani 1 1 d . . . . .
N20 N 0.85707(14) 0.14201(14) 0.30041(12) 0.0187(4) Uani 1 1 d . . . . .
N4 N 0.58326(14) 0.70749(13) 0.67934(12) 0.0165(4) Uani 1 1 d . . . . .
N16 N 0.46845(14) 0.09531(14) 0.40981(12) 0.0190(4) Uani 1 1 d . U . . .
O13 O 0.46723(17) 0.11530(16) 0.70153(13) 0.0412(5) Uani 1 1 d . . . . .
H13A H 0.4422 0.1221 0.7401 0.062 Uiso 1 1 d G . . . .
H13B H 0.5208 0.1493 0.7179 0.062 Uiso 1 1 d G . . . .
O12 O 0.21817(15) 0.19044(14) 0.66712(14) 0.0376(5) Uani 1 1 d . . . . .
H12A H 0.2413 0.2369 0.6999 0.056 Uiso 1 1 d DG . . . .
H12B H 0.2470 0.1907 0.6303 0.056 Uiso 1 1 d G . . . .
N27 N 0.68628(15) 0.07972(15) -0.06149(14) 0.0245(5) Uani 1 1 d . . . . .
N33 N 0.68978(15) 0.46072(15) 0.40741(13) 0.0233(5) Uani 1 1 d . . . . .
N21 N 0.84195(14) 0.22418(13) 0.30764(12) 0.0174(4) Uani 1 1 d . . . . .
N9 N 0.37553(14) 0.34054(14) 0.62109(12) 0.0185(4) Uani 1 1 d . . . . .
O10 O 0.56071(15) 0.82967(15) 0.92305(13) 0.0413(5) Uani 1 1 d . . . . .
N25 N 0.67686(14) 0.18482(14) 0.02476(13) 0.0220(5) Uani 1 1 d . . . . .
N26 N 0.62858(15) 0.11810(15) -0.03053(14) 0.0262(5) Uani 1 1 d . . . . .
O16 O 0.83381(15) 0.54098(18) 0.41563(16) 0.0545(7) Uani 1 1 d . . . . .
C34 C 0.85294(16) 0.26017(16) 0.23915(14) 0.0167(5) Uani 1 1 d . . . . .
N31 N 0.44688(16) 0.88149(16) 0.83676(15) 0.0313(6) Uani 1 1 d . . . . .
C35 C 0.86751(16) 0.42311(16) 0.10230(14) 0.0169(5) Uani 1 1 d . . . . .
N30 N 0.05022(17) -0.07671(17) 0.45028(15) 0.0323(6) Uani 1 1 d . . . . .
O14 O 0.65731(17) 0.18417(17) 0.72328(14) 0.0490(6) Uani 1 1 d . . . . .
C12 C 0.51825(16) 0.35397(15) 0.62360(13) 0.0135(5) Uani 1 1 d . . . . .
C13 C 0.75718(16) 0.42797(16) 0.66243(14) 0.0150(5) Uani 1 1 d . . . . .
C1 C 0.59575(16) 0.63868(16) 0.72088(14) 0.0151(5) Uani 1 1 d . . . . .
C49 C 1.20723(17) 0.21300(16) 0.09472(15) 0.0180(5) Uani 1 1 d . . . . .
H49 H 1.2716 0.2225 0.1147 0.022 Uiso 1 1 calc R . . . .
C11 C 0.61190(16) 0.55671(17) 0.96892(14) 0.0166(5) Uani 1 1 d . . . . .
C2 C 0.62027(16) 0.51634(16) 0.89356(14) 0.0150(5) Uani 1 1 d . . . . .
O15 O 0.3466(2) 0.13098(18) 0.79410(15) 0.0427(8) Uani 0.898(5) 1 d D . P A 1
H15A H 0.3705 0.1708 0.8341 0.064 Uiso 0.898(5) 1 d G . P A 1
C15 C 0.90249(17) 0.53414(17) 0.73378(16) 0.0207(5) Uani 1 1 d . . . . .
H15 H 0.9363 0.5782 0.7755 0.025 Uiso 1 1 calc R . . . .
C9 C 0.59055(18) 0.67428(18) 1.05217(16) 0.0223(5) Uani 1 1 d . . . . .
C48 C 1.16177(17) 0.25973(16) 0.13256(15) 0.0184(5) Uani 1 1 d . . . . .
H48 H 1.1948 0.3022 0.1760 0.022 Uiso 1 1 calc R . . . .
N32 N 0.81539(19) 0.21989(17) 0.75681(15) 0.0354(6) Uani 1 1 d . . . . .
C54 C 1.01655(17) 0.07076(16) -0.07417(15) 0.0181(5) Uani 1 1 d . . . . .
H54 H 0.9520 0.0565 -0.0934 0.022 Uiso 1 1 calc R . . . .
C22 C 0.80230(16) 0.39220(16) 0.60776(14) 0.0159(5) Uani 1 1 d . . . . .
C21 C 0.75729(17) 0.32438(16) 0.54485(15) 0.0178(5) Uani 1 1 d . . . . .
H21 H 0.6961 0.2957 0.5395 0.021 Uiso 1 1 calc R . . . .
C55 C 1.06113(16) 0.13025(16) -0.00376(14) 0.0156(5) Uani 1 1 d . . . . .
C16 C 0.94391(18) 0.50329(17) 0.67993(16) 0.0225(6) Uani 1 1 d . . . . .
H16 H 1.0057 0.5291 0.6843 0.027 Uiso 1 1 calc R . . . .
C36 C 0.88255(16) 0.40457(17) 0.02359(15) 0.0188(5) Uani 1 1 d . . . . .
C47 C 1.06323(17) 0.24315(16) 0.10506(14) 0.0169(5) Uani 1 1 d . . . . .
C50 C 1.16005(17) 0.14999(16) 0.02557(15) 0.0175(5) Uani 1 1 d . . . . .
C3 C 0.63987(16) 0.43091(16) 0.88936(14) 0.0163(5) Uani 1 1 d . . . . .
C6 C 0.62058(17) 0.50470(17) 1.03808(15) 0.0190(5) Uani 1 1 d . . . . .
C30 C 0.24250(18) 0.12585(16) 0.32280(15) 0.0191(5) Uani 1 1 d . U . . .
C53 C 1.06884(17) 0.03342(16) -0.11494(15) 0.0182(5) Uani 1 1 d . . . . .
C45 C 0.77011(17) 0.12588(16) -0.02244(15) 0.0185(5) Uani 1 1 d . . . . .
C10 C 0.59629(17) 0.64103(17) 0.97672(15) 0.0196(5) Uani 1 1 d . . . . .
H10 H 0.5898 0.6748 0.9315 0.024 Uiso 1 1 calc R . . . .
C26 C 0.38234(17) 0.08473(16) 0.35005(15) 0.0194(5) Uani 1 1 d . U . . .
C4 C 0.64622(17) 0.38190(17) 0.96028(15) 0.0203(5) Uani 1 1 d . . . . .
H4A H 0.6569 0.3255 0.9584 0.024 Uiso 1 1 calc R . . . .
C17 C 0.89653(17) 0.43310(17) 0.61707(15) 0.0191(5) Uani 1 1 d . . . . .
C43 C 0.84579(17) 0.53381(17) 0.20413(16) 0.0204(5) Uani 1 1 d . . . . .
H43 H 0.8427 0.4930 0.2433 0.024 Uiso 1 1 calc R . . . .
C44 C 0.85779(16) 0.50914(16) 0.12721(15) 0.0177(5) Uani 1 1 d . . . . .
C31 C 0.11051(17) 0.20023(18) 0.31787(16) 0.0230(5) Uani 1 1 d . U . . .
H31 H 0.0713 0.1794 0.2652 0.028 Uiso 1 1 calc R . . . .
C14 C 0.80762(17) 0.49830(16) 0.72528(15) 0.0171(5) Uani 1 1 d . . . . .
C52 C 1.16630(18) 0.05282(17) -0.08681(15) 0.0207(5) Uani 1 1 d . . . . .
H52 H 1.2005 0.0277 -0.1152 0.025 Uiso 1 1 calc R . . . .
C38 C 0.87186(18) 0.54980(18) -0.01135(16) 0.0240(6) Uani 1 1 d . . . . .
H38 H 0.8713 0.5920 -0.0495 0.029 Uiso 1 1 calc R . . . .
C37 C 0.88318(18) 0.46948(17) -0.03342(16) 0.0224(6) Uani 1 1 d . . . . .
H37 H 0.8912 0.4574 -0.0853 0.027 Uiso 1 1 calc R . . . .
C20 C 0.80361(17) 0.29984(16) 0.49041(15) 0.0187(5) Uani 1 1 d . . . . .
C7 C 0.61240(18) 0.54107(19) 1.11295(15) 0.0232(6) Uani 1 1 d . . . . .
H7 H 0.6168 0.5076 1.1584 0.028 Uiso 1 1 calc R . . . .
C33 C 0.17284(17) 0.26849(17) 0.44300(16) 0.0213(5) Uani 1 1 d . . . . .
H33 H 0.1809 0.3040 0.4910 0.026 Uiso 1 1 calc R . . . .
C46 C 1.01342(16) 0.17643(16) 0.04055(14) 0.0153(5) Uani 1 1 d . . . . .
C5 C 0.63645(17) 0.41844(18) 1.03051(15) 0.0219(5) Uani 1 1 d . . . . .
H5 H 0.6403 0.3856 1.0763 0.026 Uiso 1 1 calc R . . . .
C29 C 0.20930(19) 0.07784(17) 0.24622(16) 0.0239(6) Uani 1 1 d . . . . .
H29 H 0.1497 0.0754 0.2122 0.029 Uiso 1 1 calc R . . . .
C39 C 0.86073(17) 0.57238(17) 0.06773(16) 0.0211(5) Uani 1 1 d . . . . .
C51 C 1.21051(17) 0.10922(17) -0.01701(15) 0.0202(5) Uani 1 1 d . . . . .
H51 H 1.2750 0.1208 0.0027 0.024 Uiso 1 1 calc R . . . .
C23 C 0.56921(18) 0.14127(17) 0.52675(16) 0.0216(5) Uani 1 1 d . . . . .
H23 H 0.5996 0.1707 0.5789 0.026 Uiso 1 1 calc R . . . .
C40 C 0.85126(19) 0.65769(18) 0.08804(18) 0.0264(6) Uani 1 1 d . . . . .
H40 H 0.8522 0.6991 0.0492 0.032 Uiso 1 1 calc R . . . .
C25 C 0.53849(18) 0.05224(17) 0.41433(17) 0.0239(6) Uani 1 1 d . . . . .
H25 H 0.5409 0.0111 0.3744 0.029 Uiso 1 1 calc R . . . .
C41 C 0.8408(2) 0.68072(18) 0.16345(18) 0.0277(6) Uani 1 1 d . . . . .
H41 H 0.8352 0.7374 0.1757 0.033 Uiso 1 1 calc R . . . .
C32 C 0.09590(18) 0.25695(18) 0.37309(16) 0.0251(6) Uani 1 1 d . . . . .
H32 H 0.0451 0.2828 0.3659 0.030 Uiso 1 1 calc R . . . .
C19 C 0.89678(18) 0.33950(17) 0.49974(15) 0.0222(6) Uani 1 1 d . . . . .
H19 H 0.9277 0.3217 0.4638 0.027 Uiso 1 1 calc R . . . .
C18 C 0.94259(18) 0.40512(18) 0.56237(16) 0.0237(6) Uani 1 1 d . . . . .
H18 H 1.0047 0.4313 0.5686 0.028 Uiso 1 1 calc R . . . .
C66 C 0.61284(19) 0.4455(2) 0.44392(17) 0.0286(6) Uani 1 1 d . . . . .
H66A H 0.6311 0.4790 0.4969 0.043 Uiso 1 1 calc GR . . . .
H66B H 0.5958 0.3842 0.4514 0.043 Uiso 1 1 calc GR . . . .
H66C H 0.5607 0.4633 0.4078 0.043 Uiso 1 1 calc GR . . . .
C27 C 0.3569(2) 0.03588(18) 0.27423(16) 0.0269(6) Uani 1 1 d . . . . .
H27 H 0.3971 0.0059 0.2587 0.032 Uiso 1 1 calc R . . . .
C42 C 0.83847(19) 0.61932(18) 0.22188(17) 0.0247(6) Uani 1 1 d . . . . .
C65 C 0.76684(19) 0.51808(19) 0.44402(19) 0.0314(7) Uani 1 1 d . . . . .
H65 H 0.7715 0.5439 0.4961 0.038 Uiso 1 1 calc R . . . .
C8 C 0.59826(18) 0.62391(19) 1.12073(16) 0.0257(6) Uani 1 1 d . . . . .
H8 H 0.5938 0.6467 1.1709 0.031 Uiso 1 1 calc R . . . .
C24 C 0.60371(18) 0.08046(18) 0.48761(17) 0.0261(6) Uani 1 1 d . . . . .
H24 H 0.6596 0.0632 0.5078 0.031 Uiso 1 1 calc R . . . .
C28 C 0.2692(2) 0.03349(19) 0.22263(17) 0.0294(6) Uani 1 1 d . . . . .
H28 H 0.2499 0.0015 0.1710 0.035 Uiso 1 1 calc R . . . .
C56 C 0.1393(2) -0.04755(19) 0.49264(18) 0.0299(6) Uani 1 1 d . . . . .
H56 H 0.1598 -0.0687 0.5442 0.036 Uiso 1 1 calc R . . . .
C62 C 0.7332(2) 0.2243(2) 0.7678(2) 0.0394(8) Uani 1 1 d . . . . .
H62 H 0.7334 0.2606 0.8128 0.047 Uiso 1 1 calc R . . . .
C59 C 0.5158(2) 0.8866(2) 0.90369(18) 0.0328(7) Uani 1 1 d . . . . .
H59 H 0.5324 0.9373 0.9396 0.039 Uiso 1 1 calc R . . . .
C57 C 0.0111(2) -0.0463(2) 0.37023(18) 0.0397(8) Uani 1 1 d . . . . .
H57A H -0.0371 -0.0170 0.3739 0.060 Uiso 1 1 calc GR . . . .
H57B H -0.0144 -0.0956 0.3293 0.060 Uiso 1 1 calc GR . . . .
H57C H 0.0590 -0.0063 0.3545 0.060 Uiso 1 1 calc GR . . . .
C63 C 0.8209(3) 0.1647(2) 0.68919(19) 0.0424(8) Uani 1 1 d . . . . .
H63A H 0.7594 0.1345 0.6580 0.064 Uiso 1 1 calc GR . . . .
H63B H 0.8569 0.1226 0.7108 0.064 Uiso 1 1 calc GR . . . .
H63C H 0.8500 0.2001 0.6535 0.064 Uiso 1 1 calc GR . . . .
C64 C 0.9020(2) 0.2709(2) 0.8104(2) 0.0454(8) Uani 1 1 d . . . . .
H64A H 0.9316 0.3119 0.7788 0.068 Uiso 1 1 calc GR . . . .
H64B H 0.9421 0.2323 0.8330 0.068 Uiso 1 1 calc GR . . . .
H64C H 0.8899 0.3022 0.8548 0.068 Uiso 1 1 calc GR . . . .
C58 C -0.0118(2) -0.1415(2) 0.4827(2) 0.0429(8) Uani 1 1 d . . . . .
H58A H -0.0342 -0.1939 0.4454 0.064 Uiso 1 1 calc GR . . . .
H58B H -0.0634 -0.1180 0.4878 0.064 Uiso 1 1 calc GR . . . .
H58C H 0.0215 -0.1553 0.5363 0.064 Uiso 1 1 calc GR . . . .
C67 C 0.6749(3) 0.4140(2) 0.32776(19) 0.0447(8) Uani 1 1 d . . . . .
H67A H 0.6461 0.3535 0.3291 0.067 Uiso 1 1 calc GR . . . .
H67B H 0.7335 0.4178 0.3160 0.067 Uiso 1 1 calc GR . . . .
H67C H 0.6350 0.4397 0.2853 0.067 Uiso 1 1 calc GR . . . .
C60 C 0.4151(3) 0.8032(3) 0.7801(2) 0.0585(11) Uani 1 1 d . . . . .
H60A H 0.4652 0.7738 0.7846 0.088 Uiso 1 1 calc GR . . . .
H60B H 0.3944 0.8189 0.7242 0.088 Uiso 1 1 calc GR . . . .
H60C H 0.3645 0.7648 0.7937 0.088 Uiso 1 1 calc GR . . . .
C61 C 0.3900(3) 0.9473(3) 0.8237(3) 0.0625(12) Uani 1 1 d . . . . .
H61A H 0.3308 0.9231 0.8327 0.094 Uiso 1 1 calc GR . . . .
H61B H 0.3809 0.9640 0.7678 0.094 Uiso 1 1 calc GR . . . .
H61C H 0.4210 0.9980 0.8621 0.094 Uiso 1 1 calc GR . . . .
H15B H 0.303(2) 0.148(3) 0.764(3) 0.080(17) Uiso 0.898(5) 1 d D . P A 1
O17 O 0.4617(17) 0.1283(16) 0.8512(15) 0.054(8) Uani 0.102(5) 1 d . . P A 2
H17A H 0.4074 0.1317 0.8525 0.081 Uiso 0.102(5) 1 d R . P A 2
H17B H 0.4962 0.1771 0.8751 0.081 Uiso 0.102(5) 1 d R . P A 2

loop_
_atom_site_aniso_label
_atom_site_aniso_U_11
_atom_site_aniso_U_22
_atom_site_aniso_U_33
_atom_site_aniso_U_23
_atom_site_aniso_U_13
_atom_site_aniso_U_12
Co2 0.01286(16) 0.01658(17) 0.01339(16) 0.00047(12) 0.00391(12) 0.00361(13)
Co1 0.01224(16) 0.01562(17) 0.01232(16) -0.00040(12) 0.00371(12) 0.00477(13)
Co3 0.01463(17) 0.01739(18) 0.01410(16) -0.00104(12) 0.00458(12) 0.00538(13)
O8 0.0161(9) 0.0203(9) 0.0168(8) -0.0043(7) 0.0042(7) 0.0049(7)
O6 0.0222(9) 0.0196(9) 0.0150(8) 0.0001(7) 0.0057(7) 0.0062(7)
O3 0.0133(8) 0.0196(9) 0.0179(8) -0.0033(7) 0.0034(7) 0.0060(7)
O1 0.0195(9) 0.0203(9) 0.0151(8) 0.0008(7) 0.0049(7) 0.0070(7)
O5 0.0234(10) 0.0221(10) 0.0207(9) 0.0039(7) 0.0048(7) 0.0036(8)
O9 0.0215(9) 0.0278(10) 0.0212(9) -0.0079(7) 0.0043(7) 0.0113(8)
O4 0.0251(10) 0.0302(11) 0.0252(10) -0.0103(8) 0.0143(8) 0.0016(8)
O2 0.0405(12) 0.0320(11) 0.0234(10) -0.0060(8) 0.0099(9) 0.0130(10)
N7 0.0115(10) 0.0181(11) 0.0131(9) 0.0002(8) 0.0044(8) 0.0053(8)
N6 0.0123(10) 0.0164(10) 0.0165(10) 0.0017(8) 0.0047(8) 0.0036(8)
O11 0.0245(11) 0.0326(12) 0.0361(11) 0.0037(9) 0.0090(9) 0.0001(9)
N12 0.0128(10) 0.0160(10) 0.0135(10) -0.0002(8) 0.0034(8) 0.0024(8)
N1 0.0131(10) 0.0166(10) 0.0140(10) -0.0003(8) 0.0051(8) 0.0040(8)
N10 0.0129(10) 0.0169(11) 0.0157(10) 0.0001(8) 0.0048(8) 0.0036(8)
N29 0.0175(10) 0.0191(11) 0.0130(10) 0.0003(8) 0.0049(8) 0.0056(9)
N5 0.0164(10) 0.0160(10) 0.0157(10) 0.0013(8) 0.0063(8) 0.0050(8)
N19 0.0184(11) 0.0209(11) 0.0154(10) -0.0003(8) 0.0052(8) 0.0064(9)
N15 0.0149(10) 0.0153(10) 0.0174(10) 0.0016(8) 0.0049(8) 0.0020(8)
N2 0.0148(10) 0.0173(11) 0.0147(10) 0.0022(8) 0.0055(8) 0.0039(8)
N24 0.0140(10) 0.0204(11) 0.0176(10) 0.0022(8) 0.0053(8) 0.0055(8)
N11 0.0126(10) 0.0180(11) 0.0172(10) -0.0006(8) 0.0050(8) 0.0046(8)
N18 0.0157(10) 0.0168(11) 0.0178(10) -0.0017(8) 0.0043(8) 0.0076(8)
N13 0.0160(10) 0.0174(11) 0.0160(10) -0.0024(8) 0.0032(8) 0.0020(8)
O7 0.0492(13) 0.0249(11) 0.0337(11) 0.0028(9) 0.0191(10) 0.0188(10)
N3 0.0169(10) 0.0173(11) 0.0143(10) -0.0015(8) 0.0050(8) 0.0050(8)
N8 0.0147(10) 0.0202(11) 0.0170(10) 0.0015(8) 0.0049(8) 0.0043(9)
N23 0.0121(10) 0.0207(11) 0.0164(10) -0.0011(8) 0.0022(8) 0.0051(8)
N17 0.0189(11) 0.0175(11) 0.0199(10) -0.0008(7) 0.0044(8) 0.0043(9)
N28 0.0149(10) 0.0211(11) 0.0175(10) -0.0018(8) 0.0035(8) 0.0048(9)
N14 0.0141(9) 0.0206(11) 0.0164(10) -0.0012(8) 0.0015(8) 0.0021(8)
N22 0.0174(11) 0.0196(11) 0.0178(10) -0.0003(8) 0.0068(8) 0.0069(9)
N20 0.0202(11) 0.0203(11) 0.0191(10) -0.0009(8) 0.0086(9) 0.0086(9)
N4 0.0178(10) 0.0192(11) 0.0143(10) 0.0008(8) 0.0073(8) 0.0041(9)
N16 0.0191(10) 0.0193(11) 0.0200(10) -0.0012(7) 0.0059(7) 0.0071(9)
O13 0.0520(15) 0.0470(15) 0.0266(11) -0.0003(10) 0.0058(10) 0.0228(12)
O12 0.0379(13) 0.0392(13) 0.0401(13) 0.0009(10) 0.0170(10) 0.0104(10)
N27 0.0167(11) 0.0273(13) 0.0280(12) -0.0056(9) 0.0031(9) 0.0066(9)
N33 0.0189(11) 0.0275(12) 0.0261(12) 0.0047(9) 0.0089(9) 0.0072(10)
N21 0.0180(11) 0.0184(11) 0.0185(10) 0.0004(8) 0.0070(8) 0.0077(9)
N9 0.0172(11) 0.0238(12) 0.0157(10) -0.0009(8) 0.0068(8) 0.0048(9)
O10 0.0364(13) 0.0508(14) 0.0408(13) 0.0036(11) 0.0100(10) 0.0199(11)
N25 0.0157(11) 0.0245(12) 0.0266(12) -0.0001(9) 0.0044(9) 0.0082(9)
N26 0.0165(11) 0.0262(13) 0.0345(13) -0.0049(10) 0.0040(10) 0.0069(10)
O16 0.0187(11) 0.0727(18) 0.0782(18) 0.0454(15) 0.0183(11) 0.0123(11)
C34 0.0139(12) 0.0207(13) 0.0161(12) -0.0025(10) 0.0043(9) 0.0059(10)
N31 0.0251(13) 0.0360(14) 0.0346(14) 0.0068(11) 0.0071(11) 0.0123(11)
C35 0.0110(11) 0.0209(13) 0.0185(12) 0.0016(10) 0.0034(9) 0.0040(10)
N30 0.0233(13) 0.0373(15) 0.0340(13) 0.0117(11) 0.0062(10) 0.0030(11)
O14 0.0423(14) 0.0622(17) 0.0389(13) 0.0030(12) -0.0009(11) 0.0198(13)
C12 0.0143(12) 0.0161(12) 0.0116(11) 0.0009(9) 0.0049(9) 0.0046(9)
C13 0.0121(11) 0.0190(13) 0.0149(11) 0.0013(9) 0.0041(9) 0.0054(10)
C1 0.0147(12) 0.0189(13) 0.0131(11) -0.0008(9) 0.0054(9) 0.0052(10)
C49 0.0149(12) 0.0193(13) 0.0191(12) 0.0025(10) 0.0038(10) 0.0035(10)
C11 0.0109(11) 0.0257(14) 0.0133(11) 0.0004(10) 0.0036(9) 0.0044(10)
C2 0.0098(11) 0.0188(12) 0.0155(11) 0.0025(9) 0.0021(9) 0.0028(9)
O15 0.0560(18) 0.0486(17) 0.0266(14) -0.0073(11) 0.0035(12) 0.0307(14)
C15 0.0134(12) 0.0226(14) 0.0236(13) -0.0045(10) 0.0019(10) 0.0037(10)
C9 0.0163(13) 0.0291(15) 0.0210(13) -0.0041(11) 0.0053(10) 0.0042(11)
C48 0.0167(12) 0.0188(13) 0.0176(12) -0.0013(10) 0.0024(10) 0.0029(10)
N32 0.0432(16) 0.0401(15) 0.0250(13) -0.0011(11) 0.0072(11) 0.0173(13)
C54 0.0167(12) 0.0196(13) 0.0195(12) 0.0005(10) 0.0063(10) 0.0060(10)
C22 0.0165(12) 0.0169(12) 0.0159(12) 0.0018(9) 0.0048(9) 0.0065(10)
C21 0.0138(12) 0.0195(13) 0.0210(12) 0.0003(10) 0.0064(10) 0.0044(10)
C55 0.0163(12) 0.0176(12) 0.0153(12) 0.0027(9) 0.0055(9) 0.0071(10)
C16 0.0127(12) 0.0264(14) 0.0276(14) -0.0030(11) 0.0044(10) 0.0046(11)
C36 0.0107(11) 0.0230(14) 0.0201(12) -0.0016(10) 0.0021(9) 0.0015(10)
C47 0.0170(12) 0.0202(13) 0.0153(12) 0.0041(9) 0.0066(9) 0.0050(10)
C50 0.0176(12) 0.0186(13) 0.0180(12) 0.0040(10) 0.0054(10) 0.0071(10)
C3 0.0107(11) 0.0200(13) 0.0176(12) 0.0007(10) 0.0026(9) 0.0036(10)
C6 0.0122(12) 0.0280(14) 0.0157(12) 0.0022(10) 0.0029(9) 0.0033(10)
C30 0.0218(13) 0.0166(13) 0.0184(12) 0.0023(9) 0.0042(10) 0.0049(10)
C53 0.0188(13) 0.0182(13) 0.0195(12) 0.0016(10) 0.0065(10) 0.0068(10)
C45 0.0146(12) 0.0207(13) 0.0205(12) 0.0000(10) 0.0045(10) 0.0055(10)
C10 0.0154(12) 0.0284(14) 0.0166(12) 0.0030(10) 0.0067(10) 0.0051(11)
C26 0.0207(12) 0.0186(13) 0.0194(12) 0.0004(10) 0.0057(8) 0.0054(10)
C4 0.0150(12) 0.0227(14) 0.0238(13) 0.0061(10) 0.0049(10) 0.0057(10)
C17 0.0135(12) 0.0245(14) 0.0203(12) 0.0006(10) 0.0047(10) 0.0062(10)
C43 0.0170(13) 0.0202(13) 0.0262(13) 0.0040(10) 0.0075(10) 0.0070(10)
C44 0.0124(12) 0.0188(13) 0.0222(13) 0.0026(10) 0.0035(10) 0.0056(10)
C31 0.0149(11) 0.0283(15) 0.0241(13) 0.0059(11) 0.0028(10) 0.0036(10)
C14 0.0156(12) 0.0192(13) 0.0175(12) 0.0019(9) 0.0036(9) 0.0074(10)
C52 0.0204(13) 0.0226(14) 0.0230(13) -0.0004(10) 0.0087(10) 0.0102(11)
C38 0.0209(14) 0.0259(14) 0.0260(14) 0.0091(11) 0.0063(11) 0.0063(11)
C37 0.0209(13) 0.0268(15) 0.0191(13) 0.0029(10) 0.0040(10) 0.0068(11)
C20 0.0215(13) 0.0196(13) 0.0161(12) -0.0007(10) 0.0061(10) 0.0063(10)
C7 0.0189(13) 0.0385(16) 0.0129(12) 0.0057(11) 0.0052(10) 0.0061(12)
C33 0.0194(13) 0.0199(13) 0.0262(13) -0.0001(10) 0.0101(11) 0.0032(10)
C46 0.0132(12) 0.0177(12) 0.0156(12) 0.0012(9) 0.0047(9) 0.0041(10)
C5 0.0145(12) 0.0329(15) 0.0183(12) 0.0086(11) 0.0034(10) 0.0058(11)
C29 0.0236(14) 0.0236(14) 0.0195(13) -0.0026(10) 0.0000(10) 0.0031(11)
C39 0.0167(13) 0.0199(13) 0.0266(14) 0.0050(11) 0.0046(10) 0.0055(10)
C51 0.0153(12) 0.0222(14) 0.0243(13) 0.0004(10) 0.0051(10) 0.0080(10)
C23 0.0185(13) 0.0196(13) 0.0253(13) 0.0025(10) 0.0042(10) 0.0039(10)
C40 0.0246(14) 0.0203(14) 0.0369(15) 0.0092(12) 0.0094(12) 0.0089(11)
C25 0.0244(14) 0.0219(14) 0.0318(15) 0.0032(11) 0.0142(12) 0.0109(11)
C41 0.0295(15) 0.0185(14) 0.0388(16) 0.0031(12) 0.0110(13) 0.0118(12)
C32 0.0169(13) 0.0306(15) 0.0293(14) 0.0034(12) 0.0063(11) 0.0086(11)
C19 0.0207(13) 0.0280(15) 0.0222(13) -0.0012(11) 0.0110(10) 0.0093(11)
C18 0.0138(12) 0.0318(15) 0.0272(14) -0.0012(11) 0.0073(10) 0.0070(11)
C66 0.0192(14) 0.0392(17) 0.0287(15) 0.0107(12) 0.0066(11) 0.0084(12)
C27 0.0331(16) 0.0261(15) 0.0242(14) -0.0028(11) 0.0097(12) 0.0108(12)
C42 0.0231(14) 0.0225(14) 0.0309(15) -0.0008(11) 0.0077(11) 0.0108(11)
C65 0.0209(15) 0.0322(16) 0.0395(17) 0.0169(13) 0.0035(12) 0.0071(12)
C8 0.0213(14) 0.0401(17) 0.0156(12) -0.0021(11) 0.0062(10) 0.0058(12)
C24 0.0186(13) 0.0233(14) 0.0374(16) 0.0036(12) 0.0067(12) 0.0084(11)
C28 0.0350(16) 0.0304(16) 0.0194(13) -0.0049(11) 0.0021(12) 0.0078(13)
C56 0.0263(15) 0.0317(16) 0.0309(15) 0.0049(12) 0.0067(12) 0.0059(13)
C62 0.051(2) 0.0404(19) 0.0315(17) 0.0055(14) 0.0094(15) 0.0243(17)
C59 0.0280(16) 0.0308(17) 0.0372(17) 0.0002(13) 0.0078(13) 0.0035(13)
C57 0.0305(17) 0.055(2) 0.0304(16) 0.0145(14) 0.0032(13) 0.0090(15)
C63 0.057(2) 0.045(2) 0.0304(17) -0.0017(14) 0.0124(15) 0.0234(17)
C64 0.047(2) 0.053(2) 0.0340(18) -0.0008(15) 0.0107(15) 0.0076(17)
C58 0.0273(17) 0.050(2) 0.051(2) 0.0231(16) 0.0128(15) 0.0016(15)
C67 0.061(2) 0.047(2) 0.0347(18) 0.0037(15) 0.0228(16) 0.0192(18)
C60 0.050(2) 0.065(3) 0.046(2) -0.0125(19) -0.0059(17) 0.010(2)
C61 0.066(3) 0.066(3) 0.079(3) 0.039(2) 0.040(2) 0.037(2)
O17 0.050(16) 0.050(16) 0.055(16) -0.003(12) -0.004(12) 0.021(12)

loop_
_atom_type_symbol
_atom_type_description
_atom_type_scat_dispersion_real
_atom_type_scat_dispersion_imag
_atom_type_scat_source
C C 0.0033 0.0016 'International Tables Vol C Tables 4.2.6.8 and 6.1.1.4'
H H 0.0000 0.0000 'International Tables Vol C Tables 4.2.6.8 and 6.1.1.4'
Co Co 0.3494 0.9721 'International Tables Vol C Tables 4.2.6.8 and 6.1.1.4'
N N 0.0061 0.0033 'International Tables Vol C Tables 4.2.6.8 and 6.1.1.4'
O O 0.0106 0.0060 'International Tables Vol C Tables 4.2.6.8 and 6.1.1.4'

loop_
_geom_angle_atom_site_label_1
_geom_angle_atom_site_label_2
_geom_angle_atom_site_label_3
_geom_angle
_geom_angle_site_symmetry_1
_geom_angle_site_symmetry_3
_geom_angle_publ_flag
O5 Co2 N13 85.95(7) . . ?
O5 Co2 N3 169.53(7) . 2_666 ?
O5 Co2 N17 91.53(7) . . ?
N10 Co2 O5 85.00(7) . . ?
N10 Co2 N15 176.70(8) . . ?
N10 Co2 N13 106.14(7) . . ?
N10 Co2 N3 92.22(8) . 2_666 ?
N10 Co2 N17 104.60(8) . . ?
N15 Co2 O5 98.26(7) . . ?
N15 Co2 N13 74.72(7) . . ?
N15 Co2 N3 84.66(7) . 2_666 ?
N15 Co2 N17 74.89(8) . . ?
N3 Co2 N13 85.13(8) 2_666 . ?
N17 Co2 N13 148.80(8) . . ?
N17 Co2 N3 98.94(8) . 2_666 ?
O3 Co1 N7 165.74(7) . . ?
O3 Co1 N1 89.32(8) . . ?
O1 Co1 O3 90.90(7) . . ?
O1 Co1 N7 90.44(8) . . ?
O1 Co1 N1 165.87(8) . . ?
N7 Co1 N1 92.82(8) . . ?
N6 Co1 O3 92.56(8) . . ?
N6 Co1 O1 85.12(8) . . ?
N6 Co1 N7 101.70(8) . . ?
N6 Co1 N12 177.67(9) . . ?
N6 Co1 N1 80.76(8) . . ?
N12 Co1 O3 85.20(8) . . ?
N12 Co1 O1 94.29(8) . . ?
N12 Co1 N7 80.55(8) . . ?
N12 Co1 N1 99.81(8) . . ?
O8 Co3 N29 84.92(8) . . ?
O8 Co3 N24 165.06(8) . . ?
O8 Co3 N18 89.87(8) . . ?
O8 Co3 N23 92.95(8) . . ?
O6 Co3 O8 91.57(7) . . ?
O6 Co3 N29 88.19(8) . . ?
O6 Co3 N24 91.30(8) . . ?
O6 Co3 N18 165.23(8) . . ?
O6 Co3 N23 84.85(8) . . ?
N29 Co3 N24 80.52(9) . . ?
N29 Co3 N18 106.58(8) . . ?
N29 Co3 N23 172.67(9) . . ?
N24 Co3 N18 91.09(9) . . ?
N24 Co3 N23 101.91(8) . . ?
N23 Co3 N18 80.39(8) . . ?
C47 O8 Co3 110.72(15) . . ?
C36 O6 Co3 111.01(15) . . ?
C14 O3 Co1 110.56(15) . . ?
C3 O1 Co1 110.42(15) . . ?
Co2 O5 H5A 109.7 . . ?
Co2 O5 H5B 109.6 . . ?
H5A O5 H5B 104.3 . . ?
C53 O9 H9 109.5 . . ?
C20 O4 H4 109.5 . . ?
C9 O2 H2 109.5 . . ?
N8 N7 Co1 142.61(15) . . ?
C12 N7 Co1 110.45(15) . . ?
C12 N7 N8 106.82(19) . . ?
N5 N6 Co1 121.33(15) . . ?
N5 N6 C2 124.50(19) . . ?
C2 N6 Co1 114.11(15) . . ?
N11 N12 Co1 121.19(15) . . ?
N11 N12 C13 124.91(19) . . ?
C13 N12 Co1 113.86(15) . . ?
N2 N1 Co1 142.63(15) . . ?
N2 N1 C1 106.66(18) . . ?
C1 N1 Co1 110.65(15) . . ?
N9 N10 Co2 120.38(15) . . ?
C12 N10 Co2 134.80(16) . . ?
C12 N10 N9 104.78(18) . . ?
N28 N29 Co3 120.94(16) . . ?
N28 N29 C46 125.1(2) . . ?
C46 N29 Co3 113.56(16) . . ?
N6 N5 C1 106.72(18) . . ?
N20 N19 N18 108.43(19) . . ?
C30 N15 Co2 120.32(16) . . ?
C30 N15 C26 118.8(2) . . ?
C26 N15 Co2 119.99(16) . . ?
N3 N2 N1 106.77(18) . . ?
N25 N24 Co3 142.16(16) . . ?
N25 N24 C45 106.3(2) . . ?
C45 N24 Co3 111.30(16) . . ?
N12 N11 C12 106.48(18) . . ?
N19 N18 Co3 142.80(16) . . ?
N19 N18 C34 106.57(19) . . ?
C34 N18 Co3 110.62(16) . . ?
N14 N13 Co2 112.04(14) . . ?
C33 N13 Co2 140.74(17) . . ?
C33 N13 N14 105.08(19) . . ?
C42 O7 H7A 109.5 . . ?
N2 N3 Co2 123.96(14) . 2_666 ?
N2 N3 N4 111.43(18) . . ?
N4 N3 Co2 122.34(15) . 2_666 ?
N9 N8 N7 108.08(18) . . ?
N22 N23 Co3 120.92(16) . . ?
N22 N23 C35 125.3(2) . . ?
C35 N23 Co3 113.76(16) . . ?
N16 N17 Co2 113.01(14) . . ?
C23 N17 Co2 141.89(18) . . ?
C23 N17 N16 104.9(2) . . ?
N29 N28 C45 107.13(19) . . ?
N13 N14 C30 119.03(19) . . ?
C31 N14 N13 110.9(2) . . ?
C31 N14 C30 130.0(2) . . ?
N23 N22 C34 106.68(19) . . ?
N19 N20 N21 109.29(19) . . ?
C1 N4 N3 103.41(18) . . ?
N17 N16 C26 119.21(19) . . ?
C25 N16 N17 110.7(2) . . ?
C25 N16 C26 129.9(2) . . ?
H13A O13 H13B 104.5 . . ?
H12A O12 H12B 109.5 . . ?
C45 N27 N26 103.9(2) . . ?
C65 N33 C66 120.4(2) . . ?
C65 N33 C67 122.6(3) . . ?
C67 N33 C66 116.9(2) . . ?
C34 N21 N20 105.60(19) . . ?
N8 N9 N10 109.94(19) . . ?
N26 N25 N24 107.22(19) . . ?
N25 N26 N27 110.8(2) . . ?
N18 C34 N22 121.3(2) . . ?
N21 C34 N18 110.1(2) . . ?
N21 C34 N22 128.5(2) . . ?
C59 N31 C60 120.3(3) . . ?
C59 N31 C61 121.5(3) . . ?
C60 N31 C61 117.5(3) . . ?
N23 C35 C36 110.0(2) . . ?
N23 C35 C44 128.6(2) . . ?
C36 C35 C44 121.4(2) . . ?
C56 N30 C57 121.7(3) . . ?
C56 N30 C58 121.0(2) . . ?
C57 N30 C58 117.3(2) . . ?
N7 C12 N11 121.3(2) . . ?
N10 C12 N7 110.4(2) . . ?
N10 C12 N11 128.3(2) . . ?
N12 C13 C22 128.5(2) . . ?
N12 C13 C14 110.2(2) . . ?
C14 C13 C22 121.1(2) . . ?
N1 C1 N5 120.5(2) . . ?
N4 C1 N1 111.7(2) . . ?
N4 C1 N5 127.7(2) . . ?
C48 C49 H49 118.8 . . ?
C48 C49 C50 122.5(2) . . ?
C50 C49 H49 118.8 . . ?
C6 C11 C2 115.9(2) . . ?
C10 C11 C2 124.2(2) . . ?
C10 C11 C6 119.9(2) . . ?
N6 C2 C11 127.9(2) . . ?
N6 C2 C3 109.9(2) . . ?
C3 C2 C11 122.2(2) . . ?
H15A O15 H15B 104.2 . . ?
C16 C15 H15 120.4 . . ?
C16 C15 C14 119.1(2) . . ?
C14 C15 H15 120.4 . . ?
O2 C9 C10 121.4(2) . . ?
O2 C9 C8 117.5(2) . . ?
C10 C9 C8 121.1(2) . . ?
C49 C48 H48 120.4 . . ?
C49 C48 C47 119.3(2) . . ?
C47 C48 H48 120.4 . . ?
C62 N32 C63 120.7(3) . . ?
C62 N32 C64 122.2(3) . . ?
C63 N32 C64 117.0(3) . . ?
C55 C54 H54 120.1 . . ?
C53 C54 H54 120.1 . . ?
C53 C54 C55 119.9(2) . . ?
C21 C22 C13 124.2(2) . . ?
C21 C22 C17 119.3(2) . . ?
C17 C22 C13 116.5(2) . . ?
C22 C21 H21 119.9 . . ?
C20 C21 C22 120.2(2) . . ?
C20 C21 H21 119.9 . . ?
C54 C55 C50 119.2(2) . . ?
C54 C55 C46 124.3(2) . . ?
C50 C55 C46 116.5(2) . . ?
C15 C16 H16 118.6 . . ?
C15 C16 C17 122.8(2) . . ?
C17 C16 H16 118.6 . . ?
O6 C36 C35 120.2(2) . . ?
O6 C36 C37 119.8(2) . . ?
C37 C36 C35 120.0(2) . . ?
O8 C47 C48 120.1(2) . . ?
O8 C47 C46 120.0(2) . . ?
C46 C47 C48 119.8(2) . . ?
C55 C50 C49 120.3(2) . . ?
C51 C50 C49 120.6(2) . . ?
C51 C50 C55 119.0(2) . . ?
O1 C3 C2 120.3(2) . . ?
O1 C3 C4 120.7(2) . . ?
C4 C3 C2 119.0(2) . . ?
C11 C6 C5 120.2(2) . . ?
C7 C6 C11 118.0(2) . . ?
C7 C6 C5 121.8(2) . . ?
N15 C30 N14 112.4(2) . . ?
N15 C30 C29 123.2(2) . . ?
C29 C30 N14 124.4(2) . . ?
O9 C53 C54 117.3(2) . . ?
O9 C53 C52 121.3(2) . . ?
C54 C53 C52 121.4(2) . . ?
N24 C45 N28 119.7(2) . . ?
N27 C45 N24 111.8(2) . . ?
N27 C45 N28 128.5(2) . . ?
C11 C10 H10 120.1 . . ?
C9 C10 C11 119.8(2) . . ?
C9 C10 H10 120.1 . . ?
N15 C26 N16 112.2(2) . . ?
N15 C26 C27 122.8(2) . . ?
C27 C26 N16 125.1(2) . . ?
C3 C4 H4A 120.5 . . ?
C5 C4 C3 119.1(2) . . ?
C5 C4 H4A 120.5 . . ?
C22 C17 C16 120.5(2) . . ?
C18 C17 C22 119.3(2) . . ?
C18 C17 C16 120.2(2) . . ?
C44 C43 H43 119.9 . . ?
C42 C43 H43 119.9 . . ?
C42 C43 C44 120.2(2) . . ?
C43 C44 C35 125.2(2) . . ?
C43 C44 C39 118.9(2) . . ?
C39 C44 C35 116.0(2) . . ?
N14 C31 H31 126.6 . . ?
C32 C31 N14 106.9(2) . . ?
C32 C31 H31 126.6 . . ?
O3 C14 C13 119.9(2) . . ?
O3 C14 C15 120.3(2) . . ?
C15 C14 C13 119.8(2) . . ?
C53 C52 H52 120.4 . . ?
C51 C52 C53 119.3(2) . . ?
C51 C52 H52 120.4 . . ?
C37 C38 H38 118.5 . . ?
C37 C38 C39 122.9(2) . . ?
C39 C38 H38 118.5 . . ?
C36 C37 H37 120.5 . . ?
C38 C37 C36 118.9(2) . . ?
C38 C37 H37 120.5 . . ?
O4 C20 C21 117.0(2) . . ?
O4 C20 C19 122.3(2) . . ?
C21 C20 C19 120.7(2) . . ?
C6 C7 H7 119.0 . . ?
C8 C7 C6 122.0(2) . . ?
C8 C7 H7 119.0 . . ?
N13 C33 H33 124.4 . . ?
N13 C33 C32 111.2(2) . . ?
C32 C33 H33 124.4 . . ?
N29 C46 C55 128.2(2) . . ?
N29 C46 C47 110.5(2) . . ?
C47 C46 C55 121.2(2) . . ?
C6 C5 H5 118.2 . . ?
C4 C5 C6 123.5(2) . . ?
C4 C5 H5 118.2 . . ?
C30 C29 H29 121.6 . . ?
C30 C29 C28 116.8(2) . . ?
C28 C29 H29 121.6 . . ?
C44 C39 C38 120.7(2) . . ?
C40 C39 C44 118.8(2) . . ?
C40 C39 C38 120.5(2) . . ?
C50 C51 H51 119.4 . . ?
C52 C51 C50 121.2(2) . . ?
C52 C51 H51 119.4 . . ?
N17 C23 H23 124.3 . . ?
N17 C23 C24 111.3(2) . . ?
C24 C23 H23 124.3 . . ?
C39 C40 H40 119.3 . . ?
C41 C40 C39 121.4(3) . . ?
C41 C40 H40 119.3 . . ?
N16 C25 H25 126.3 . . ?
C24 C25 N16 107.4(2) . . ?
C24 C25 H25 126.3 . . ?
C40 C41 H41 120.1 . . ?
C40 C41 C42 119.9(2) . . ?
C42 C41 H41 120.1 . . ?
C31 C32 C33 105.9(2) . . ?
C31 C32 H32 127.0 . . ?
C33 C32 H32 127.0 . . ?
C20 C19 H19 120.1 . . ?
C18 C19 C20 119.7(2) . . ?
C18 C19 H19 120.1 . . ?
C17 C18 H18 119.6 . . ?
C19 C18 C17 120.8(2) . . ?
C19 C18 H18 119.6 . . ?
N33 C66 H66A 109.5 . . ?
N33 C66 H66B 109.5 . . ?
N33 C66 H66C 109.5 . . ?
H66A C66 H66B 109.5 . . ?
H66A C66 H66C 109.5 . . ?
H66B C66 H66C 109.5 . . ?
C26 C27 H27 121.5 . . ?
C28 C27 C26 117.1(2) . . ?
C28 C27 H27 121.5 . . ?
O7 C42 C43 122.0(2) . . ?
O7 C42 C41 117.2(2) . . ?
C41 C42 C43 120.8(2) . . ?
N33 C65 H65 117.1 . . ?
O16 C65 N33 125.9(3) . . ?
O16 C65 H65 117.1 . . ?
C9 C8 H8 120.4 . . ?
C7 C8 C9 119.2(2) . . ?
C7 C8 H8 120.4 . . ?
C23 C24 H24 127.2 . . ?
C25 C24 C23 105.6(2) . . ?
C25 C24 H24 127.2 . . ?
C29 C28 H28 119.4 . . ?
C27 C28 C29 121.3(2) . . ?
C27 C28 H28 119.4 . . ?
O11 C56 N30 124.8(3) . . ?
O11 C56 H56 117.6 . . ?
N30 C56 H56 117.6 . . ?
O14 C62 N32 125.1(3) . . ?
O14 C62 H62 117.4 . . ?
N32 C62 H62 117.4 . . ?
O10 C59 N31 125.2(3) . . ?
O10 C59 H59 117.4 . . ?
N31 C59 H59 117.4 . . ?
N30 C57 H57A 109.5 . . ?
N30 C57 H57B 109.5 . . ?
N30 C57 H57C 109.5 . . ?
H57A C57 H57B 109.5 . . ?
H57A C57 H57C 109.5 . . ?
H57B C57 H57C 109.5 . . ?
N32 C63 H63A 109.5 . . ?
N32 C63 H63B 109.5 . . ?
N32 C63 H63C 109.5 . . ?
H63A C63 H63B 109.5 . . ?
H63A C63 H63C 109.5 . . ?
H63B C63 H63C 109.5 . . ?
N32 C64 H64A 109.5 . . ?
N32 C64 H64B 109.5 . . ?
N32 C64 H64C 109.5 . . ?
H64A C64 H64B 109.5 . . ?
H64A C64 H64C 109.5 . . ?
H64B C64 H64C 109.5 . . ?
N30 C58 H58A 109.5 . . ?
N30 C58 H58B 109.5 . . ?
N30 C58 H58C 109.5 . . ?
H58A C58 H58B 109.5 . . ?
H58A C58 H58C 109.5 . . ?
H58B C58 H58C 109.5 . . ?
N33 C67 H67A 109.5 . . ?
N33 C67 H67B 109.5 . . ?
N33 C67 H67C 109.5 . . ?
H67A C67 H67B 109.5 . . ?
H67A C67 H67C 109.5 . . ?
H67B C67 H67C 109.5 . . ?
N31 C60 H60A 109.5 . . ?
N31 C60 H60B 109.5 . . ?
N31 C60 H60C 109.5 . . ?
H60A C60 H60B 109.5 . . ?
H60A C60 H60C 109.5 . . ?
H60B C60 H60C 109.5 . . ?
N31 C61 H61A 109.5 . . ?
N31 C61 H61B 109.5 . . ?
N31 C61 H61C 109.5 . . ?
H61A C61 H61B 109.5 . . ?
H61A C61 H61C 109.5 . . ?
H61B C61 H61C 109.5 . . ?
H17A O17 H17B 104.5 . . ?

loop_
_geom_bond_atom_site_label_1
_geom_bond_atom_site_label_2
_geom_bond_distance
_geom_bond_site_symmetry_2
_geom_bond_publ_flag
Co2 O5 2.0955(17) . ?
Co2 N10 2.0875(19) . ?
Co2 N15 2.089(2) . ?
Co2 N13 2.168(2) . ?
Co2 N3 2.155(2) 2_666 ?
Co2 N17 2.147(2) . ?
Co1 O3 1.8935(17) . ?
Co1 O1 1.8915(16) . ?
Co1 N7 1.908(2) . ?
Co1 N6 1.8870(19) . ?
Co1 N12 1.8898(19) . ?
Co1 N1 1.9118(19) . ?
Co3 O8 1.8918(17) . ?
Co3 O6 1.8843(17) . ?
Co3 N29 1.8975(19) . ?
Co3 N24 1.900(2) . ?
Co3 N18 1.915(2) . ?
Co3 N23 1.902(2) . ?
O8 C47 1.315(3) . ?
O6 C36 1.300(3) . ?
O3 C14 1.301(3) . ?
O1 C3 1.302(3) . ?
O5 H5A 0.8551 . ?
O5 H5B 0.8548 . ?
O9 H9 0.8200 . ?
O9 C53 1.358(3) . ?
O4 H4 0.8200 . ?
O4 C20 1.355(3) . ?
O2 H2 0.8200 . ?
O2 C9 1.353(3) . ?
N7 N8 1.345(3) . ?
N7 C12 1.342(3) . ?
N6 N5 1.307(3) . ?
N6 C2 1.357(3) . ?
O11 C56 1.233(3) . ?
N12 N11 1.302(3) . ?
N12 C13 1.358(3) . ?
N1 N2 1.334(3) . ?
N1 C1 1.354(3) . ?
N10 N9 1.371(3) . ?
N10 C12 1.331(3) . ?
N29 N28 1.287(3) . ?
N29 C46 1.368(3) . ?
N5 C1 1.396(3) . ?
N19 N18 1.338(3) . ?
N19 N20 1.318(3) . ?
N15 C30 1.327(3) . ?
N15 C26 1.337(3) . ?
N2 N3 1.324(3) . ?
N24 N25 1.341(3) . ?
N24 C45 1.346(3) . ?
N11 C12 1.386(3) . ?
N18 C34 1.345(3) . ?
N13 N14 1.369(3) . ?
N13 C33 1.322(3) . ?
O7 H7A 0.8200 . ?
O7 C42 1.353(3) . ?
N3 Co2 2.155(2) 2_666 ?
N3 N4 1.366(3) . ?
N8 N9 1.310(3) . ?
N23 N22 1.309(3) . ?
N23 C35 1.357(3) . ?
N17 N16 1.372(3) . ?
N17 C23 1.327(3) . ?
N28 C45 1.405(3) . ?
N14 C30 1.414(3) . ?
N14 C31 1.361(3) . ?
N22 C34 1.386(3) . ?
N20 N21 1.358(3) . ?
N4 C1 1.314(3) . ?
N16 C26 1.400(3) . ?
N16 C25 1.366(3) . ?
O13 H13A 0.8498 . ?
O13 H13B 0.8501 . ?
O12 H12A 0.8503 . ?
O12 H12B 0.8495 . ?
N27 N26 1.363(3) . ?
N27 C45 1.318(3) . ?
N33 C66 1.448(3) . ?
N33 C65 1.310(4) . ?
N33 C67 1.444(4) . ?
N21 C34 1.327(3) . ?
O10 C59 1.231(3) . ?
N25 N26 1.325(3) . ?
O16 C65 1.235(4) . ?
N31 C59 1.305(4) . ?
N31 C60 1.442(4) . ?
N31 C61 1.463(4) . ?
C35 C36 1.431(3) . ?
C35 C44 1.445(3) . ?
N30 C56 1.333(4) . ?
N30 C57 1.449(4) . ?
N30 C58 1.460(4) . ?
O14 C62 1.228(4) . ?
C13 C22 1.450(3) . ?
C13 C14 1.437(3) . ?
C49 H49 0.9300 . ?
C49 C48 1.358(3) . ?
C49 C50 1.425(3) . ?
C11 C2 1.445(3) . ?
C11 C6 1.425(3) . ?
C11 C10 1.395(3) . ?
C2 C3 1.431(3) . ?
O15 H15A 0.8501 . ?
O15 H15B 0.821(10) . ?
C15 H15 0.9300 . ?
C15 C16 1.364(3) . ?
C15 C14 1.411(4) . ?
C9 C10 1.386(3) . ?
C9 C8 1.402(4) . ?
C48 H48 0.9300 . ?
C48 C47 1.419(3) . ?
N32 C62 1.336(4) . ?
N32 C63 1.437(4) . ?
N32 C64 1.444(4) . ?
C54 H54 0.9300 . ?
C54 C55 1.404(3) . ?
C54 C53 1.384(3) . ?
C22 C21 1.400(3) . ?
C22 C17 1.417(3) . ?
C21 H21 0.9300 . ?
C21 C20 1.387(3) . ?
C55 C50 1.424(3) . ?
C55 C46 1.445(3) . ?
C16 H16 0.9300 . ?
C16 C17 1.428(4) . ?
C36 C37 1.411(4) . ?
C47 C46 1.417(3) . ?
C50 C51 1.410(3) . ?
C3 C4 1.422(3) . ?
C6 C7 1.411(3) . ?
C6 C5 1.426(4) . ?
C30 C29 1.382(3) . ?
C53 C52 1.403(4) . ?
C10 H10 0.9300 . ?
C26 C27 1.382(4) . ?
C4 H4A 0.9300 . ?
C4 C5 1.353(4) . ?
C17 C18 1.408(3) . ?
C43 H43 0.9300 . ?
C43 C44 1.405(3) . ?
C43 C42 1.394(3) . ?
C44 C39 1.424(3) . ?
C31 H31 0.9300 . ?
C31 C32 1.357(4) . ?
C52 H52 0.9300 . ?
C52 C51 1.370(3) . ?
C38 H38 0.9300 . ?
C38 C37 1.357(4) . ?
C38 C39 1.426(4) . ?
C37 H37 0.9300 . ?
C20 C19 1.398(4) . ?
C7 H7 0.9300 . ?
C7 C8 1.364(4) . ?
C33 H33 0.9300 . ?
C33 C32 1.397(4) . ?
C5 H5 0.9300 . ?
C29 H29 0.9300 . ?
C29 C28 1.386(4) . ?
C39 C40 1.413(4) . ?
C51 H51 0.9300 . ?
C23 H23 0.9300 . ?
C23 C24 1.405(4) . ?
C40 H40 0.9300 . ?
C40 C41 1.365(4) . ?
C25 H25 0.9300 . ?
C25 C24 1.353(4) . ?
C41 H41 0.9300 . ?
C41 C42 1.390(4) . ?
C32 H32 0.9300 . ?
C19 H19 0.9300 . ?
C19 C18 1.377(4) . ?
C18 H18 0.9300 . ?
C66 H66A 0.9600 . ?
C66 H66B 0.9600 . ?
C66 H66C 0.9600 . ?
C27 H27 0.9300 . ?
C27 C28 1.380(4) . ?
C65 H65 0.9300 . ?
C8 H8 0.9300 . ?
C24 H24 0.9300 . ?
C28 H28 0.9300 . ?
C56 H56 0.9300 . ?
C62 H62 0.9300 . ?
C59 H59 0.9300 . ?
C57 H57A 0.9600 . ?
C57 H57B 0.9600 . ?
C57 H57C 0.9600 . ?
C63 H63A 0.9600 . ?
C63 H63B 0.9600 . ?
C63 H63C 0.9600 . ?
C64 H64A 0.9600 . ?
C64 H64B 0.9600 . ?
C64 H64C 0.9600 . ?
C58 H58A 0.9600 . ?
C58 H58B 0.9600 . ?
C58 H58C 0.9600 . ?
C67 H67A 0.9600 . ?
C67 H67B 0.9600 . ?
C67 H67C 0.9600 . ?
C60 H60A 0.9600 . ?
C60 H60B 0.9600 . ?
C60 H60C 0.9600 . ?
C61 H61A 0.9600 . ?
C61 H61B 0.9600 . ?
C61 H61C 0.9600 . ?
O17 H17A 0.8501 . ?
O17 H17B 0.8501 . ?

loop_
_geom_torsion_atom_site_label_1
_geom_torsion_atom_site_label_2
_geom_torsion_atom_site_label_3
_geom_torsion_atom_site_label_4
_geom_torsion
_geom_torsion_site_symmetry_1
_geom_torsion_site_symmetry_2
_geom_torsion_site_symmetry_3
_geom_torsion_site_symmetry_4
_geom_torsion_publ_flag
Co2 N10 N9 N8 -177.66(14) . . . . ?
Co2 N10 C12 N7 177.07(16) . . . . ?
Co2 N10 C12 N11 -0.9(4) . . . . ?
Co2 N15 C30 N14 -6.8(3) . . . . ?
Co2 N15 C30 C29 171.2(2) . . . . ?
Co2 N15 C26 N16 9.3(3) . . . . ?
Co2 N15 C26 C27 -170.0(2) . . . . ?
Co2 N13 N14 C30 11.4(3) . . . . ?
Co2 N13 N14 C31 -166.43(17) . . . . ?
Co2 N13 C33 C32 160.0(2) . . . . ?
Co2 N3 N4 C1 -163.80(15) 2_666 . . . ?
Co2 N17 N16 C26 -1.8(3) . . . . ?
Co2 N17 N16 C25 -177.01(17) . . . . ?
Co2 N17 C23 C24 175.6(2) . . . . ?
Co1 O3 C14 C13 -5.6(3) . . . . ?
Co1 O3 C14 C15 173.01(18) . . . . ?
Co1 O1 C3 C2 -0.7(3) . . . . ?
Co1 O1 C3 C4 178.89(18) . . . . ?
Co1 N7 N8 N9 175.1(2) . . . . ?
Co1 N7 C12 N10 -176.57(15) . . . . ?
Co1 N7 C12 N11 1.6(3) . . . . ?
Co1 N6 N5 C1 -0.8(2) . . . . ?
Co1 N6 C2 C11 175.93(19) . . . . ?
Co1 N6 C2 C3 -4.0(2) . . . . ?
Co1 N12 N11 C12 1.3(2) . . . . ?
Co1 N12 C13 C22 -174.90(19) . . . . ?
Co1 N12 C13 C14 0.4(2) . . . . ?
Co1 N1 N2 N3 -177.8(2) . . . . ?
Co1 N1 C1 N5 0.4(3) . . . . ?
Co1 N1 C1 N4 178.88(16) . . . . ?
Co3 O8 C47 C48 179.72(18) . . . . ?
Co3 O8 C47 C46 -0.4(3) . . . . ?
Co3 O6 C36 C35 0.0(3) . . . . ?
Co3 O6 C36 C37 -179.03(18) . . . . ?
Co3 N29 N28 C45 -7.0(3) . . . . ?
Co3 N29 C46 C55 -171.5(2) . . . . ?
Co3 N29 C46 C47 6.0(2) . . . . ?
Co3 N24 N25 N26 -174.6(2) . . . . ?
Co3 N24 C45 N28 -1.8(3) . . . . ?
Co3 N24 C45 N27 176.97(17) . . . . ?
Co3 N18 C34 N22 -2.5(3) . . . . ?
Co3 N18 C34 N21 179.03(16) . . . . ?
Co3 N23 N22 C34 -0.3(2) . . . . ?
Co3 N23 C35 C36 5.1(2) . . . . ?
Co3 N23 C35 C44 -176.0(2) . . . . ?
O8 Co3 O6 C36 -90.53(16) . . . . ?
O8 Co3 N29 N28 -178.10(18) . . . . ?
O8 Co3 N29 C46 -5.20(16) . . . . ?
O8 Co3 N24 N25 158.9(3) . . . . ?
O8 Co3 N24 C45 -14.6(4) . . . . ?
O8 C47 C46 N29 -3.8(3) . . . . ?
O8 C47 C46 C55 174.0(2) . . . . ?
O6 Co3 O8 C47 -85.05(15) . . . . ?
O6 Co3 N29 N28 -86.36(18) . . . . ?
O6 Co3 N29 C46 86.53(16) . . . . ?
O6 Co3 N24 N25 -100.1(3) . . . . ?
O6 Co3 N24 C45 86.41(17) . . . . ?
O6 C36 C37 C38 -179.2(2) . . . . ?
O3 Co1 O1 C3 91.23(16) . . . . ?
O3 Co1 N6 N5 89.74(18) . . . . ?
O3 Co1 N6 C2 -87.60(17) . . . . ?
O3 Co1 N12 N11 179.79(18) . . . . ?
O3 Co1 N12 C13 -2.66(16) . . . . ?
O1 Co1 O3 C14 98.66(16) . . . . ?
O1 Co1 N6 N5 -179.57(18) . . . . ?
O1 Co1 N6 C2 3.09(16) . . . . ?
O1 Co1 N12 N11 89.25(18) . . . . ?
O1 Co1 N12 C13 -93.21(16) . . . . ?
O1 C3 C4 C5 178.3(2) . . . . ?
O9 C53 C52 C51 -179.3(2) . . . . ?
O4 C20 C19 C18 179.2(2) . . . . ?
O2 C9 C10 C11 179.5(2) . . . . ?
O2 C9 C8 C7 179.7(2) . . . . ?
N7 Co1 O3 C14 3.3(4) . . . . ?
N7 Co1 O1 C3 -102.96(16) . . . . ?
N7 Co1 N6 N5 -90.14(18) . . . . ?
N7 Co1 N6 C2 92.53(17) . . . . ?
N7 Co1 N12 N11 -0.48(17) . . . . ?
N7 Co1 N12 C13 177.06(17) . . . . ?
N7 N8 N9 N10 0.0(2) . . . . ?
N6 Co1 O3 C14 -176.19(16) . . . . ?
N6 Co1 O1 C3 -1.26(16) . . . . ?
N6 N5 C1 N1 0.2(3) . . . . ?
N6 N5 C1 N4 -178.0(2) . . . . ?
N6 C2 C3 O1 3.1(3) . . . . ?
N6 C2 C3 C4 -176.5(2) . . . . ?
N12 Co1 O3 C14 4.43(16) . . . . ?
N12 Co1 O1 C3 176.48(16) . . . . ?
N12 N11 C12 N7 -1.9(3) . . . . ?
N12 N11 C12 N10 175.9(2) . . . . ?
N12 C13 C22 C21 -4.5(4) . . . . ?
N12 C13 C22 C17 171.8(2) . . . . ?
N12 C13 C14 O3 3.6(3) . . . . ?
N12 C13 C14 C15 -175.1(2) . . . . ?
N1 Co1 O3 C14 -95.47(16) . . . . ?
N1 Co1 O1 C3 0.4(4) . . . . ?
N1 Co1 N6 N5 0.85(17) . . . . ?
N1 Co1 N6 C2 -176.49(17) . . . . ?
N1 Co1 N12 N11 -91.73(18) . . . . ?
N1 Co1 N12 C13 85.81(17) . . . . ?
N1 N2 N3 Co2 164.10(14) . . . 2_666 ?
N1 N2 N3 N4 0.9(2) . . . . ?
N29 Co3 O8 C47 2.99(16) . . . . ?
N29 Co3 O6 C36 -175.39(16) . . . . ?
N29 Co3 N24 N25 172.0(3) . . . . ?
N29 Co3 N24 C45 -1.54(16) . . . . ?
N29 N28 C45 N24 5.5(3) . . . . ?
N29 N28 C45 N27 -173.0(3) . . . . ?
N5 N6 C2 C11 -1.3(4) . . . . ?
N5 N6 C2 C3 178.8(2) . . . . ?
N19 N18 C34 N22 178.5(2) . . . . ?
N19 N18 C34 N21 0.1(3) . . . . ?
N19 N20 N21 C34 0.0(3) . . . . ?
N15 C30 C29 C28 -2.1(4) . . . . ?
N15 C26 C27 C28 -0.1(4) . . . . ?
N2 N1 C1 N5 -177.5(2) . . . . ?
N2 N1 C1 N4 1.0(3) . . . . ?
N2 N3 N4 C1 -0.3(2) . . . . ?
N24 Co3 O8 C47 15.9(4) . . . . ?
N24 Co3 O6 C36 104.14(16) . . . . ?
N24 Co3 N29 N28 5.26(18) . . . . ?
N24 Co3 N29 C46 178.15(17) . . . . ?
N24 N25 N26 N27 0.5(3) . . . . ?
N11 N12 C13 C22 2.5(4) . . . . ?
N11 N12 C13 C14 177.9(2) . . . . ?
N18 Co3 O8 C47 109.66(16) . . . . ?
N18 Co3 O6 C36 4.9(4) . . . . ?
N18 Co3 N29 N28 93.56(18) . . . . ?
N18 Co3 N29 C46 -93.54(17) . . . . ?
N18 Co3 N24 N25 65.3(3) . . . . ?
N18 Co3 N24 C45 -108.17(17) . . . . ?
N18 N19 N20 N21 0.0(3) . . . . ?
N13 N14 C30 N15 -3.7(3) . . . . ?
N13 N14 C30 C29 178.4(2) . . . . ?
N13 N14 C31 C32 -0.2(3) . . . . ?
N13 C33 C32 C31 0.6(3) . . . . ?
N3 N4 C1 N1 -0.5(3) . . . . ?
N3 N4 C1 N5 177.9(2) . . . . ?
N8 N7 C12 N10 0.4(3) . . . . ?
N8 N7 C12 N11 178.6(2) . . . . ?
N23 Co3 O8 C47 -169.98(16) . . . . ?
N23 Co3 O6 C36 2.29(16) . . . . ?
N23 Co3 N24 N25 -15.1(3) . . . . ?
N23 Co3 N24 C45 171.42(16) . . . . ?
N23 N22 C34 N18 1.9(3) . . . . ?
N23 N22 C34 N21 180.0(2) . . . . ?
N23 C35 C36 O6 -3.4(3) . . . . ?
N23 C35 C36 C37 175.6(2) . . . . ?
N23 C35 C44 C43 3.2(4) . . . . ?
N23 C35 C44 C39 -176.6(2) . . . . ?
N17 N16 C26 N15 -4.6(3) . . . . ?
N17 N16 C26 C27 174.8(2) . . . . ?
N17 N16 C25 C24 0.0(3) . . . . ?
N17 C23 C24 C25 -1.0(3) . . . . ?
N28 N29 C46 C55 1.0(4) . . . . ?
N28 N29 C46 C47 178.6(2) . . . . ?
N14 N13 C33 C32 -0.7(3) . . . . ?
N14 C30 C29 C28 175.6(2) . . . . ?
N14 C31 C32 C33 -0.2(3) . . . . ?
N22 N23 C35 C36 -177.9(2) . . . . ?
N22 N23 C35 C44 1.1(4) . . . . ?
N20 N19 N18 Co3 -178.5(2) . . . . ?
N20 N19 N18 C34 -0.1(3) . . . . ?
N20 N21 C34 N18 -0.1(3) . . . . ?
N20 N21 C34 N22 -178.3(2) . . . . ?
N16 N17 C23 C24 0.9(3) . . . . ?
N16 C26 C27 C28 -179.4(3) . . . . ?
N16 C25 C24 C23 0.6(3) . . . . ?
N9 N10 C12 N7 -0.4(3) . . . . ?
N9 N10 C12 N11 -178.4(2) . . . . ?
N25 N24 C45 N28 -177.6(2) . . . . ?
N25 N24 C45 N27 1.1(3) . . . . ?
N26 N27 C45 N24 -0.8(3) . . . . ?
N26 N27 C45 N28 177.8(2) . . . . ?
C35 N23 N22 C34 -177.1(2) . . . . ?
C35 C36 C37 C38 1.8(4) . . . . ?
C35 C44 C39 C38 0.5(3) . . . . ?
C35 C44 C39 C40 179.7(2) . . . . ?
C12 N7 N8 N9 -0.2(2) . . . . ?
C12 N10 N9 N8 0.3(2) . . . . ?
C13 N12 N11 C12 -175.9(2) . . . . ?
C13 C22 C21 C20 173.9(2) . . . . ?
C13 C22 C17 C16 2.6(3) . . . . ?
C13 C22 C17 C18 -176.0(2) . . . . ?
C1 N1 N2 N3 -1.1(2) . . . . ?
C49 C48 C47 O8 -178.1(2) . . . . ?
C49 C48 C47 C46 2.0(4) . . . . ?
C49 C50 C51 C52 -175.7(2) . . . . ?
C11 C2 C3 O1 -176.8(2) . . . . ?
C11 C2 C3 C4 3.6(3) . . . . ?
C11 C6 C7 C8 -1.1(4) . . . . ?
C11 C6 C5 C4 1.5(4) . . . . ?
C2 N6 N5 C1 176.2(2) . . . . ?
C2 C11 C6 C7 -179.7(2) . . . . ?
C2 C11 C6 C5 0.0(3) . . . . ?
C2 C11 C10 C9 -179.1(2) . . . . ?
C2 C3 C4 C5 -2.1(3) . . . . ?
C15 C16 C17 C22 0.4(4) . . . . ?
C15 C16 C17 C18 178.9(2) . . . . ?
C48 C49 C50 C55 -3.5(4) . . . . ?
C48 C49 C50 C51 173.7(2) . . . . ?
C48 C47 C46 N29 176.1(2) . . . . ?
C48 C47 C46 C55 -6.1(4) . . . . ?
C54 C55 C50 C49 177.3(2) . . . . ?
C54 C55 C50 C51 0.0(3) . . . . ?
C54 C55 C46 N29 4.8(4) . . . . ?
C54 C55 C46 C47 -172.5(2) . . . . ?
C54 C53 C52 C51 0.7(4) . . . . ?
C22 C13 C14 O3 179.3(2) . . . . ?
C22 C13 C14 C15 0.6(3) . . . . ?
C22 C21 C20 O4 -177.9(2) . . . . ?
C22 C21 C20 C19 2.9(4) . . . . ?
C22 C17 C18 C19 0.8(4) . . . . ?
C21 C22 C17 C16 179.1(2) . . . . ?
C21 C22 C17 C18 0.5(4) . . . . ?
C21 C20 C19 C18 -1.6(4) . . . . ?
C55 C54 C53 O9 -179.2(2) . . . . ?
C55 C54 C53 C52 0.8(4) . . . . ?
C55 C50 C51 C52 1.5(4) . . . . ?
C16 C15 C14 O3 -176.3(2) . . . . ?
C16 C15 C14 C13 2.3(4) . . . . ?
C16 C17 C18 C19 -177.8(2) . . . . ?
C36 C35 C44 C43 -177.9(2) . . . . ?
C36 C35 C44 C39 2.2(3) . . . . ?
C50 C49 C48 C47 2.8(4) . . . . ?
C50 C55 C46 N29 -177.4(2) . . . . ?
C50 C55 C46 C47 5.3(3) . . . . ?
C3 C4 C5 C6 -0.5(4) . . . . ?
C6 C11 C2 N6 177.6(2) . . . . ?
C6 C11 C2 C3 -2.5(3) . . . . ?
C6 C11 C10 C9 0.9(4) . . . . ?
C6 C7 C8 C9 0.7(4) . . . . ?
C30 N15 C26 N16 178.8(2) . . . . ?
C30 N15 C26 C27 -0.5(4) . . . . ?
C30 N14 C31 C32 -177.7(2) . . . . ?
C30 C29 C28 C27 1.4(4) . . . . ?
C53 C54 C55 C50 -1.2(3) . . . . ?
C53 C54 C55 C46 176.5(2) . . . . ?
C53 C52 C51 C50 -1.9(4) . . . . ?
C45 N24 N25 N26 -1.0(3) . . . . ?
C45 N27 N26 N25 0.2(3) . . . . ?
C10 C11 C2 N6 -2.4(4) . . . . ?
C10 C11 C2 C3 177.5(2) . . . . ?
C10 C11 C6 C7 0.3(3) . . . . ?
C10 C11 C6 C5 179.9(2) . . . . ?
C10 C9 C8 C7 0.5(4) . . . . ?
C26 N15 C30 N14 -176.2(2) . . . . ?
C26 N15 C30 C29 1.7(4) . . . . ?
C26 N16 C25 C24 -174.5(3) . . . . ?
C26 C27 C28 C29 -0.3(4) . . . . ?
C17 C22 C21 C20 -2.3(3) . . . . ?
C43 C44 C39 C38 -179.4(2) . . . . ?
C43 C44 C39 C40 -0.1(4) . . . . ?
C44 C35 C36 O6 177.6(2) . . . . ?
C44 C35 C36 C37 -3.4(4) . . . . ?
C44 C43 C42 O7 -178.9(2) . . . . ?
C44 C43 C42 C41 1.5(4) . . . . ?
C44 C39 C40 C41 0.9(4) . . . . ?
C31 N14 C30 N15 173.7(2) . . . . ?
C31 N14 C30 C29 -4.2(4) . . . . ?
C14 C13 C22 C21 -179.4(2) . . . . ?
C14 C13 C22 C17 -3.0(3) . . . . ?
C14 C15 C16 C17 -2.9(4) . . . . ?
C38 C39 C40 C41 -179.8(3) . . . . ?
C37 C38 C39 C44 -2.2(4) . . . . ?
C37 C38 C39 C40 178.6(2) . . . . ?
C20 C19 C18 C17 -0.3(4) . . . . ?
C7 C6 C5 C4 -178.9(2) . . . . ?
C33 N13 N14 C30 178.4(2) . . . . ?
C33 N13 N14 C31 0.5(3) . . . . ?
C46 N29 N28 C45 -179.0(2) . . . . ?
C46 C55 C50 C49 -0.6(3) . . . . ?
C46 C55 C50 C51 -177.8(2) . . . . ?
C5 C6 C7 C8 179.3(2) . . . . ?
C39 C38 C37 C36 1.0(4) . . . . ?
C39 C40 C41 C42 -0.5(4) . . . . ?
C23 N17 N16 C26 174.6(2) . . . . ?
C23 N17 N16 C25 -0.6(3) . . . . ?
C40 C41 C42 O7 179.7(3) . . . . ?
C40 C41 C42 C43 -0.7(4) . . . . ?
C25 N16 C26 N15 169.5(2) . . . . ?
C25 N16 C26 C27 -11.1(4) . . . . ?
C66 N33 C65 O16 -174.3(3) . . . . ?
C42 C43 C44 C35 179.1(2) . . . . ?
C42 C43 C44 C39 -1.0(4) . . . . ?
C8 C9 C10 C11 -1.3(4) . . . . ?
C57 N30 C56 O11 -1.2(5) . . . . ?
C63 N32 C62 O14 -0.5(5) . . . . ?
C64 N32 C62 O14 178.2(3) . . . . ?
C58 N30 C56 O11 178.2(3) . . . . ?
C67 N33 C65 O16 2.0(4) . . . . ?
C60 N31 C59 O10 2.6(5) . . . . ?
C61 N31 C59 O10 172.3(3) . . . . ?
